data_4513472
loop_
_publ_author_name
'Bhattacharya, Biswajit'
'Maity, Dilip Kumar'
'Mondal, Rajarshi'
'Colacio, Enrique'
'Ghoshal, Debajyoti'

_publ_section_title
;
 Two Series of Isostructural Coordination Polymers with Isomeric
 Benzenedicarboxylates and Different Azine Based N,N&#x2032;-Donor
 Ligands: Syntheses, Characterization and Magnetic Properties
;
_journal_issue 9
_journal_name_full 'Crystal Growth &amp; Design'
_journal_page_first 4427
_journal_paper_doi 10.1021/acs.cgd.5b00741
_journal_volume 15
_journal_year 2015
_chemical_formula_sum 'C26 H19 Mn N6 O4'
_chemical_formula_weight 534.41
_chemical_name_systematic
;
 ?
;
_space_group_IT_number 2
_symmetry_cell_setting triclinic
_symmetry_space_group_name_Hall '-P 1'
_symmetry_space_group_name_H-M 'P -1'
_atom_sites_solution_hydrogens geom
_atom_sites_solution_primary direct
_atom_sites_solution_secondary difmap
_audit_creation_method SHELXL-97
_cell_angle_alpha 89.949(4)
_cell_angle_beta 74.926(4)
_cell_angle_gamma 78.451(4)
_cell_formula_units_Z 2
_cell_length_a 8.3865(5)
_cell_length_b 10.2168(6)
_cell_length_c 15.8771(11)
_cell_measurement_reflns_used 250
_cell_measurement_temperature 298(2)
_cell_measurement_theta_max 27.5
_cell_measurement_theta_min 2.0
_cell_volume 1285.11(14)
_computing_cell_refinement 'SMART APEX II'
_computing_data_collection 'SMART APEX II (Bruker,2010)'
_computing_data_reduction 'SAINT (Bruker,2000)'
_computing_molecular_graphics 'Ortep-3v2 for windows (Farrugia, 1997)'
_computing_publication_material 'PLATON (Spek, 2008)'
_computing_structure_refinement 'SHELXL-97 (Sheldrick, 2008)'
_computing_structure_solution 'SHELXS-97 (Sheldrick, 2008)'
_diffrn_ambient_temperature 298(2)
_diffrn_measured_fraction_theta_full 0.989
_diffrn_measured_fraction_theta_max 0.989
_diffrn_measurement_device_type 'CCD area detector'
_diffrn_measurement_method 'phi and omega scans'
_diffrn_radiation_monochromator graphite
_diffrn_radiation_source 'fine-focus sealed tube'
_diffrn_radiation_type MoK\a
_diffrn_radiation_wavelength 0.71073
_diffrn_reflns_av_R_equivalents 0.0520
_diffrn_reflns_av_sigmaI/netI 0.0576
_diffrn_reflns_limit_h_max 10
_diffrn_reflns_limit_h_min -10
_diffrn_reflns_limit_k_max 13
_diffrn_reflns_limit_k_min -13
_diffrn_reflns_limit_l_max 20
_diffrn_reflns_limit_l_min -20
_diffrn_reflns_number 20026
_diffrn_reflns_theta_full 27.55
_diffrn_reflns_theta_max 27.55
_diffrn_reflns_theta_min 2.04
_exptl_absorpt_coefficient_mu 0.557
_exptl_absorpt_correction_T_max 0.9479
_exptl_absorpt_correction_T_min 0.8728
_exptl_absorpt_correction_type multi-scan
_exptl_absorpt_process_details
;
'XPREP' - A PROGRAM DATA PREPARATION & RECIPROCAL 
SPACE EXPLORATION,
Bruker Analytical X-ray Systems, 1997
;
_exptl_crystal_colour Yellow
_exptl_crystal_density_diffrn 1.381
_exptl_crystal_density_method 'not measured'
_exptl_crystal_description Block
_exptl_crystal_F_000 548
_exptl_crystal_size_max 0.20
_exptl_crystal_size_mid 0.10
_exptl_crystal_size_min 0.10
_refine_diff_density_max 1.164
_refine_diff_density_min -0.827
_refine_diff_density_rms 0.079
_refine_ls_extinction_method none
_refine_ls_goodness_of_fit_ref 1.037
_refine_ls_hydrogen_treatment noref
_refine_ls_matrix_type full
_refine_ls_number_parameters 334
_refine_ls_number_reflns 5864
_refine_ls_number_restraints 0
_refine_ls_restrained_S_all 1.037
_refine_ls_R_factor_all 0.0860
_refine_ls_R_factor_gt 0.0568
_refine_ls_shift/su_max 0.000
_refine_ls_shift/su_mean 0.000
_refine_ls_structure_factor_coef Fsqd
_refine_ls_weighting_details 'calc w=1/[\s^2^(Fo^2^)+(0.0999P)^2^+0.4232P] where P=(Fo^2^+2Fc^2^)/3'
_refine_ls_weighting_scheme calc
_refine_ls_wR_factor_gt 0.1551
_refine_ls_wR_factor_ref 0.1765
_reflns_number_gt 4113
_reflns_number_total 5864
_reflns_threshold_expression >2\s(I)
_cod_data_source_file cg5b00741_si_001.cif
_cod_data_source_block DG1
_cod_depositor_comments
;
The following automatic conversions were performed:
'__computing_data_collection' tag replaced with
'_computing_data_collection' tag.

Automatic conversion script
Id: cif_correct_tags 3376 2015-05-07 07:48:27Z andrius 

The following automatic conversions were performed:

'_symmetry_cell_setting' value 'Triclinic' changed to 'triclinic'
according to
/usr/data/users/saulius/crontab/automatic-downloads/rss-feeds/ACS/lib/dictionaries/cif_core.dic
dictionary named 'cif_core.dic' version 2.4.2 from 2011-04-26.

Automatic conversion script
Id: cif_fix_values 3271 2015-04-21 07:52:19Z andrius 

 Adding full bibliography for 4513472--4513478.cif.
;
_cod_original_sg_symbol_H-M P-1
_cod_database_code 4513472

loop_
_symmetry_equiv_pos_as_xyz
'x, y, z'
'-x, -y, -z'

loop_
_atom_site_label
_atom_site_type_symbol
_atom_site_fract_x
_atom_site_fract_y
_atom_site_fract_z
_atom_site_U_iso_or_equiv
_atom_site_adp_type
_atom_site_occupancy
_atom_site_symmetry_multiplicity
_atom_site_calc_flag
_atom_site_refinement_flags
C1 C 0.4186(4) 0.3091(4) -0.1603(2) 0.0474(8) Uani 1 1 d .
H1 H 0.4980 0.2406 -0.1469 0.057 Uiso 1 1 calc R
C2 C 0.4133(5) 0.3179(4) -0.2453(2) 0.0491(8) Uani 1 1 d .
H2 H 0.4873 0.2571 -0.2884 0.059 Uiso 1 1 calc R
C3 C 0.2944(4) 0.4203(3) -0.2662(2) 0.0410(7) Uani 1 1 d .
C4 C 0.1869(4) 0.5050(3) -0.1986(2) 0.0430(8) Uani 1 1 d .
H4 H 0.1045 0.5732 -0.2097 0.052 Uiso 1 1 calc R
C5 C 0.2014(4) 0.4886(3) -0.1147(2) 0.0378(7) Uani 1 1 d .
H5 H 0.1277 0.5469 -0.0700 0.045 Uiso 1 1 calc R
C6 C 0.2785(5) 0.4383(4) -0.3551(2) 0.0513(9) Uani 1 1 d .
H6 H 0.1911 0.5035 -0.3645 0.062 Uiso 1 1 calc R
C7 C 0.4456(5) 0.3353(4) -0.5628(2) 0.0511(9) Uani 1 1 d .
H7 H 0.5421 0.2795 -0.5547 0.061 Uiso 1 1 calc R
C8 C 0.4214(4) 0.3481(4) -0.6509(2) 0.0445(8) Uani 1 1 d .
C9 C 0.5322(5) 0.2696(4) -0.7194(2) 0.0568(10) Uani 1 1 d .
H9 H 0.6243 0.2089 -0.7106 0.068 Uiso 1 1 calc R
C10 C 0.5066(5) 0.2809(4) -0.8017(2) 0.0525(9) Uani 1 1 d .
H10 H 0.5834 0.2268 -0.8476 0.063 Uiso 1 1 calc R
C11 C 0.2694(5) 0.4411(4) -0.7515(2) 0.0527(9) Uani 1 1 d .
H11 H 0.1782 0.5008 -0.7621 0.063 Uiso 1 1 calc R
C12 C 0.2859(5) 0.4357(4) -0.6677(2) 0.0576(10) Uani 1 1 d .
H12 H 0.2069 0.4903 -0.6228 0.069 Uiso 1 1 calc R
C13 C 0.2003(4) 0.1668(3) 0.0693(2) 0.0366(7) Uani 1 1 d .
C14 C 0.1224(4) 0.0461(3) 0.0884(2) 0.0362(7) Uani 1 1 d .
C15 C -0.0454(5) 0.0610(3) 0.1319(3) 0.0575(10) Uani 1 1 d .
H15 H -0.1117 0.1461 0.1483 0.069 Uiso 1 1 calc R
C16 C -0.1158(5) -0.0510(4) 0.1513(3) 0.0731(14) Uani 1 1 d .
H16 H -0.2293 -0.0408 0.1808 0.088 Uiso 1 1 calc R
C17 C -0.0176(4) -0.1771(3) 0.1269(3) 0.0526(9) Uani 1 1 d .
H17 H -0.0648 -0.2518 0.1412 0.063 Uiso 1 1 calc R
C18 C 0.1499(4) -0.1937(3) 0.08173(19) 0.0328(6) Uani 1 1 d .
C19 C 0.2215(4) -0.0810(3) 0.06198(19) 0.0324(6) Uani 1 1 d .
H19 H 0.3344 -0.0909 0.0314 0.039 Uiso 1 1 calc R
C20 C 0.2545(4) -0.3306(3) 0.05382(18) 0.0302(6) Uani 1 1 d .
C21 C 0.2988(10) 0.0681(6) -0.4825(7) 0.144(3) Uani 1 1 d .
H21 H 0.2755 0.0751 -0.4220 0.173 Uiso 1 1 calc R
C22 C 0.1588(10) 0.1180(7) -0.5234(7) 0.127(3) Uani 1 1 d .
C23 C 0.1781(9) 0.0981(8) -0.6096(8) 0.147(4) Uani 1 1 d .
H23 H 0.2807 0.0517 -0.6449 0.176 Uiso 1 1 calc R
C24 C 0.0435(10) 0.1475(8) -0.6469(6) 0.137(3) Uani 1 1 d .
H24 H 0.0593 0.1319 -0.7065 0.164 Uiso 1 1 calc R
C25 C -0.1169(10) 0.2335(7) -0.5168(7) 0.135(3) Uani 1 1 d .
H25 H -0.2189 0.2824 -0.4826 0.162 Uiso 1 1 calc R
C26 C 0.0093(10) 0.1865(7) -0.4739(7) 0.139(3) Uani 1 1 d .
H26 H -0.0098 0.2020 -0.4141 0.167 Uiso 1 1 calc R
N1 N 0.3166(3) 0.3929(2) -0.09493(16) 0.0371(6) Uani 1 1 d .
N2 N 0.3800(4) 0.3679(3) -0.41958(18) 0.0581(8) Uani 1 1 d .
N3 N 0.3377(4) 0.3988(3) -0.49805(19) 0.0583(8) Uani 1 1 d .
N4 N 0.3777(3) 0.3651(3) -0.81850(16) 0.0408(6) Uani 1 1 d .
N5 N -0.1049(8) 0.2154(7) -0.5994(6) 0.133(2) Uani 1 1 d .
N6 N 0.4416(7) 0.0187(5) -0.5241(5) 0.145(3) Uani 1 1 d .
O2 O 0.1097(3) 0.2808(2) 0.09304(16) 0.0492(6) Uani 1 1 d .
O1 O 0.3527(3) 0.1524(2) 0.03262(17) 0.0510(6) Uani 1 1 d .
O3 O 0.3973(3) -0.3422(2) 0.00234(14) 0.0417(5) Uani 1 1 d .
O4 O 0.1910(3) -0.42983(19) 0.08248(14) 0.0398(5) Uani 1 1 d .
Mn1 Mn 0.33840(5) 0.37365(4) 0.04389(3) 0.03054(16) Uani 1 1 d .

loop_
_atom_site_aniso_label
_atom_site_aniso_U_11
_atom_site_aniso_U_22
_atom_site_aniso_U_33
_atom_site_aniso_U_23
_atom_site_aniso_U_13
_atom_site_aniso_U_12
C1 0.053(2) 0.0431(19) 0.0417(18) -0.0008(15) -0.0175(15) 0.0065(16)
C2 0.057(2) 0.050(2) 0.0336(17) -0.0056(15) -0.0125(15) 0.0050(17)
C3 0.0514(19) 0.0392(18) 0.0352(16) 0.0045(13) -0.0159(14) -0.0098(15)
C4 0.056(2) 0.0310(16) 0.0429(18) 0.0040(13) -0.0191(15) -0.0019(15)
C5 0.0460(17) 0.0297(16) 0.0361(16) -0.0012(12) -0.0126(13) -0.0019(13)
C6 0.071(2) 0.046(2) 0.0371(18) 0.0050(15) -0.0208(17) -0.0031(18)
C7 0.064(2) 0.057(2) 0.0366(18) 0.0069(16) -0.0208(16) -0.0116(18)
C8 0.055(2) 0.048(2) 0.0344(17) 0.0070(14) -0.0158(15) -0.0146(16)
C9 0.052(2) 0.074(3) 0.0391(19) 0.0057(18) -0.0173(16) 0.0056(19)
C10 0.054(2) 0.063(2) 0.0334(17) 0.0004(16) -0.0125(15) 0.0054(18)
C11 0.059(2) 0.055(2) 0.0379(18) 0.0016(16) -0.0174(16) 0.0073(18)
C12 0.073(3) 0.056(2) 0.0352(18) -0.0074(16) -0.0126(17) 0.006(2)
C13 0.0460(18) 0.0183(14) 0.0453(17) 0.0026(12) -0.0125(14) -0.0055(13)
C14 0.0393(16) 0.0153(13) 0.0504(18) 0.0005(12) -0.0073(13) -0.0035(12)
C15 0.047(2) 0.0196(15) 0.091(3) -0.0075(17) 0.0020(19) -0.0007(14)
C16 0.0354(19) 0.0316(19) 0.130(4) -0.007(2) 0.017(2) -0.0061(15)
C17 0.0449(19) 0.0204(16) 0.083(3) 0.0033(16) 0.0011(18) -0.0094(14)
C18 0.0390(16) 0.0189(13) 0.0385(15) 0.0031(11) -0.0080(12) -0.0046(12)
C19 0.0381(15) 0.0172(13) 0.0399(16) 0.0031(11) -0.0072(12) -0.0051(11)
C20 0.0416(16) 0.0185(13) 0.0331(14) 0.0032(11) -0.0154(12) -0.0049(11)
C21 0.118(5) 0.074(4) 0.290(11) 0.069(5) -0.122(7) -0.043(4)
C22 0.102(5) 0.067(4) 0.256(10) 0.062(6) -0.111(7) -0.036(4)
C23 0.083(4) 0.089(5) 0.286(12) 0.058(7) -0.074(7) -0.026(4)
C24 0.105(5) 0.117(6) 0.209(9) 0.037(6) -0.075(6) -0.027(5)
C25 0.112(5) 0.079(4) 0.238(10) 0.014(6) -0.098(7) -0.008(4)
C26 0.127(6) 0.089(5) 0.248(10) 0.039(5) -0.124(7) -0.030(4)
N1 0.0486(15) 0.0309(14) 0.0327(13) 0.0013(10) -0.0149(11) -0.0047(12)
N2 0.078(2) 0.063(2) 0.0317(15) 0.0044(14) -0.0216(15) -0.0030(17)
N3 0.080(2) 0.062(2) 0.0327(15) 0.0041(14) -0.0216(15) -0.0063(17)
N4 0.0497(16) 0.0418(15) 0.0305(13) 0.0029(11) -0.0127(11) -0.0057(13)
N5 0.110(5) 0.109(5) 0.205(7) 0.021(5) -0.094(5) -0.015(4)
N6 0.098(4) 0.087(4) 0.290(9) 0.079(4) -0.111(5) -0.033(3)
O2 0.0494(13) 0.0165(11) 0.0753(16) -0.0008(10) -0.0067(12) -0.0048(10)
O1 0.0433(13) 0.0217(11) 0.0807(17) 0.0019(11) -0.0021(12) -0.0090(10)
O3 0.0355(12) 0.0277(11) 0.0556(14) -0.0025(10) -0.0053(10) -0.0014(9)
O4 0.0556(13) 0.0167(10) 0.0440(12) 0.0044(8) -0.0073(10) -0.0087(9)
Mn1 0.0409(3) 0.0179(2) 0.0326(3) 0.00202(16) -0.01057(18) -0.00467(18)

loop_
_atom_type_symbol
_atom_type_description
_atom_type_scat_dispersion_real
_atom_type_scat_dispersion_imag
_atom_type_scat_source
C C 0.0033 0.0016 'International Tables Vol C Tables 4.2.6.8 and 6.1.1.4'
H H 0.0000 0.0000 'International Tables Vol C Tables 4.2.6.8 and 6.1.1.4'
N N 0.0061 0.0033 'International Tables Vol C Tables 4.2.6.8 and 6.1.1.4'
O O 0.0106 0.0060 'International Tables Vol C Tables 4.2.6.8 and 6.1.1.4'
Mn Mn 0.3368 0.7283 'International Tables Vol C Tables 4.2.6.8 and 6.1.1.4'

loop_
_geom_angle_atom_site_label_1
_geom_angle_atom_site_label_2
_geom_angle_atom_site_label_3
_geom_angle
_geom_angle_site_symmetry_1
_geom_angle_site_symmetry_3
N1 C1 C2 124.0(3) . .
C1 C2 C3 118.5(3) . .
C4 C3 C2 117.5(3) . .
C4 C3 C6 119.8(3) . .
C2 C3 C6 122.8(3) . .
C5 C4 C3 120.0(3) . .
N1 C5 C4 122.6(3) . .
N2 C6 C3 121.9(3) . .
N3 C7 C8 120.9(4) . .
C9 C8 C12 117.6(3) . .
C9 C8 C7 120.1(3) . .
C12 C8 C7 122.2(3) . .
C8 C9 C10 119.6(3) . .
N4 C10 C9 123.1(3) . .
N4 C11 C12 123.3(3) . .
C11 C12 C8 119.2(3) . .
O1 C13 O2 121.1(3) . .
O1 C13 C14 119.9(3) . .
O2 C13 C14 119.0(3) . .
O1 C13 Mn1 60.05(15) . .
O2 C13 Mn1 61.10(16) . .
C14 C13 Mn1 177.1(2) . .
C15 C14 C19 120.2(3) . .
C15 C14 C13 120.2(3) . .
C19 C14 C13 119.6(3) . .
C14 C15 C16 120.0(3) . .
C17 C16 C15 120.0(3) . .
C18 C17 C16 120.7(3) . .
C17 C18 C19 119.4(3) . .
C17 C18 C20 120.4(3) . .
C19 C18 C20 120.2(3) . .
C14 C19 C18 119.6(3) . .
O3 C20 O4 123.2(3) . .
O3 C20 C18 118.9(2) . .
O4 C20 C18 117.9(3) . .
N6 C21 C22 123.5(10) . .
C23 C22 C26 118.6(8) . .
C23 C22 C21 121.6(10) . .
C26 C22 C21 119.9(10) . .
C22 C23 C24 120.4(9) . .
N5 C24 C23 122.1(9) . .
N5 C25 C26 126.5(9) . .
C22 C26 C25 117.1(9) . .
C5 N1 C1 117.3(3) . .
C5 N1 Mn1 121.1(2) . .
C1 N1 Mn1 121.6(2) . .
C6 N2 N3 112.3(3) . .
C7 N3 N2 112.0(3) . .
C10 N4 C11 117.2(3) . .
C10 N4 Mn1 121.2(2) . 1_554
C11 N4 Mn1 121.6(2) . 1_554
C25 N5 C24 115.3(7) . .
C21 N6 N6 116.1(11) . 2_654
C13 O2 Mn1 89.92(18) . .
C13 O1 Mn1 91.40(17) . .
C20 O3 Mn1 160.1(2) . 2_655
C20 O4 Mn1 118.55(19) . 1_545
O3 Mn1 O4 120.50(8) 2_655 1_565
O3 Mn1 O1 90.13(8) 2_655 .
O4 Mn1 O1 149.25(9) 1_565 .
O3 Mn1 N1 89.84(9) 2_655 .
O4 Mn1 N1 92.08(9) 1_565 .
O1 Mn1 N1 90.46(9) . .
O3 Mn1 O2 147.06(8) 2_655 .
O4 Mn1 O2 91.74(8) 1_565 .
O1 Mn1 O2 57.52(8) . .
N1 Mn1 O2 95.95(9) . .
O3 Mn1 N4 86.55(9) 2_655 1_556
O4 Mn1 N4 86.90(9) 1_565 1_556
O1 Mn1 N4 92.86(10) . 1_556
N1 Mn1 N4 175.10(9) . 1_556
O2 Mn1 N4 88.88(10) . 1_556
O3 Mn1 C13 118.42(9) 2_655 .
O4 Mn1 C13 120.72(9) 1_565 .
O1 Mn1 C13 28.56(9) . .
N1 Mn1 C13 94.04(9) . .
O2 Mn1 C13 28.97(9) . .
N4 Mn1 C13 90.60(10) 1_556 .

loop_
_geom_bond_atom_site_label_1
_geom_bond_atom_site_label_2
_geom_bond_distance
_geom_bond_site_symmetry_2
C1 N1 1.337(4) .
C1 C2 1.365(5) .
C2 C3 1.397(5) .
C3 C4 1.378(4) .
C3 C6 1.460(4) .
C4 C5 1.376(4) .
C5 N1 1.329(4) .
C6 N2 1.262(4) .
C7 N3 1.256(5) .
C7 C8 1.466(5) .
C8 C9 1.367(5) .
C8 C12 1.384(5) .
C9 C10 1.379(5) .
C10 N4 1.326(4) .
C11 N4 1.332(4) .
C11 C12 1.373(5) .
C13 O1 1.238(4) .
C13 O2 1.254(4) .
C13 C14 1.503(4) .
C13 Mn1 2.589(3) .
C14 C15 1.374(4) .
C14 C19 1.393(4) .
C15 C16 1.389(5) .
C16 C17 1.378(5) .
C17 C18 1.377(4) .
C18 C19 1.401(4) .
C18 C20 1.493(4) .
C20 O3 1.245(3) .
C20 O4 1.268(3) .
C21 N6 1.213(10) .
C21 C22 1.488(9) .
C22 C23 1.346(12) .
C22 C26 1.348(11) .
C23 C24 1.414(10) .
C24 N5 1.329(10) .
C25 N5 1.300(10) .
C25 C26 1.408(9) .
N1 Mn1 2.264(2) .
N2 N3 1.401(4) .
N4 Mn1 2.292(3) 1_554
N6 N6 1.388(10) 2_654
O2 Mn1 2.267(2) .
O1 Mn1 2.244(2) .
O3 Mn1 2.103(2) 2_655
O4 Mn1 2.133(2) 1_545
Mn1 O3 2.103(2) 2_655
Mn1 O4 2.133(2) 1_565
Mn1 N4 2.292(3) 1_556
